data_7701932
loop_
_publ_author_name
'Yadav, Chote Lal'
'Rajput, Gunjan'
'Manar, Krishna K.'
'Kumari, Kavita'
'Drew, Michael G. B.'
'Singh, Nanhai'

_publ_section_title
;
 Cooperative metal-ligand influence on the formation of coordination
 polymers, and conducting and photophysical properties of Tl(i)
 \b-oxodithioester complexes.
;
_journal_issue 45
_journal_name_full 'Dalton transactions (Cambridge, England : 2003)'
_journal_page_first 16264
_journal_page_last 16278
_journal_paper_doi 10.1039/c8dt03694b
_journal_volume 47
_journal_year 2018
_chemical_formula_sum 'C9 H8 N O S2 Tl'
_chemical_formula_weight 414.65
_space_group_crystal_system orthorhombic
_space_group_IT_number 56
_space_group_name_Hall '-P 2ab 2ac'
_space_group_name_H-M_alt 'P c c n'
_symmetry_space_group_name_Hall '-P 2ab 2ac'
_symmetry_space_group_name_H-M 'P c c n'
_atom_sites_solution_hydrogens geom
_audit_creation_method SHELXL-2016/6
_audit_update_record
;
2018-08-10 deposited with the CCDC.
2018-10-12 downloaded from the CCDC.
;
_cell_angle_alpha 90
_cell_angle_beta 90
_cell_angle_gamma 90
_cell_formula_units_Z 8
_cell_length_a 11.0854(5)
_cell_length_b 26.1784(12)
_cell_length_c 7.1879(3)
_cell_measurement_reflns_used 28722
_cell_measurement_temperature 100(2)
_cell_measurement_theta_max 27.491
_cell_measurement_theta_min 2.971
_cell_volume 2085.91(16)
_computing_molecular_graphics PLATON(Spek,2004)
_computing_publication_material 'SHELXL, PLATON, WINGX (Ferrugia, 2012)'
_computing_structure_refinement 'SHELXL-2016/6 (Sheldrick, 2016)'
_computing_structure_solution 'SHELXS (Sheldrick, 2008)'
_diffrn_ambient_temperature 100(2)
_diffrn_measured_fraction_theta_full 0.999
_diffrn_measured_fraction_theta_max 0.999
_diffrn_measurement_device_type 'Bruker D8 Quest SCM Diffractometer'
_diffrn_radiation_type MoK\a
_diffrn_radiation_wavelength 0.71073
_diffrn_reflns_av_R_equivalents 0.0725
_diffrn_reflns_av_unetI/netI 0.0306
_diffrn_reflns_Laue_measured_fraction_full 0.999
_diffrn_reflns_Laue_measured_fraction_max 0.999
_diffrn_reflns_limit_h_max 14
_diffrn_reflns_limit_h_min -14
_diffrn_reflns_limit_k_max 34
_diffrn_reflns_limit_k_min -34
_diffrn_reflns_limit_l_max 9
_diffrn_reflns_limit_l_min -9
_diffrn_reflns_number 28722
_diffrn_reflns_point_group_measured_fraction_full 0.999
_diffrn_reflns_point_group_measured_fraction_max 0.999
_diffrn_reflns_theta_full 25.242
_diffrn_reflns_theta_max 27.491
_diffrn_reflns_theta_min 2.971
_exptl_absorpt_coefficient_mu 15.849
_exptl_absorpt_correction_T_max 0.7291
_exptl_absorpt_correction_T_min 0.4217
_exptl_absorpt_correction_type multi-scan
_exptl_absorpt_process_details
;
 SADABS 2016/2: Krause, L., Herbst-Irmer, R., Sheldrick G.M. & Stalke D.,
 J. Appl. Cryst. 48 (2015) 3-10
;
_exptl_crystal_colour black
_exptl_crystal_density_diffrn 2.641
_exptl_crystal_description block
_exptl_crystal_F_000 1520
_exptl_crystal_size_max 0.25
_exptl_crystal_size_mid 0.23
_exptl_crystal_size_min 0.21
_refine_diff_density_max 0.782
_refine_diff_density_min -1.034
_refine_diff_density_rms 0.181
_refine_ls_extinction_method none
_refine_ls_goodness_of_fit_ref 0.991
_refine_ls_hydrogen_treatment constr
_refine_ls_matrix_type full
_refine_ls_number_parameters 128
_refine_ls_number_reflns 2402
_refine_ls_number_restraints 6
_refine_ls_restrained_S_all 0.990
_refine_ls_R_factor_all 0.0365
_refine_ls_R_factor_gt 0.0233
_refine_ls_shift/su_max 0.002
_refine_ls_shift/su_mean 0.000
_refine_ls_structure_factor_coef Fsqd
_refine_ls_weighting_details 'w=1/[\s^2^(Fo^2^)+(0.0251P)^2^+3.0047P] where P=(Fo^2^+2Fc^2^)/3'
_refine_ls_weighting_scheme calc
_refine_ls_wR_factor_gt 0.0506
_refine_ls_wR_factor_ref 0.0545
_reflns_Friedel_coverage 0.000
_reflns_number_gt 1977
_reflns_number_total 2402
_reflns_threshold_expression 'I > 2\s(I)'
_cod_data_source_file c8dt03694b2.cif
_cod_data_source_block 3
_cod_database_code 7701932
_shelx_shelxl_version_number 2016/6
_shelx_space_group_comment
;
The symmetry employed for this shelxl refinement is uniquely defined
by the following loop, which should always be used as a source of
symmetry information in preference to the above space-group names.
They are only intended as comments.
;

loop_
_space_group_symop_operation_xyz
'x, y, z'
'-x+1/2, -y+1/2, z'
'x+1/2, -y, -z+1/2'
'-x, y+1/2, -z+1/2'
'-x, -y, -z'
'x-1/2, y-1/2, -z'
'-x-1/2, y, z-1/2'
'x, -y-1/2, z-1/2'

loop_
_atom_site_label
_atom_site_type_symbol
_atom_site_fract_x
_atom_site_fract_y
_atom_site_fract_z
_atom_site_U_iso_or_equiv
_atom_site_adp_type
_atom_site_occupancy
_atom_site_site_symmetry_order
_atom_site_calc_flag
_atom_site_refinement_flags_posn
_atom_site_refinement_flags_adp
Tl1 Tl 0.40511(2) 0.31995(2) 0.52041(2) 0.01466(7) Uani 1 1 d . .
O11 O 0.2564(3) 0.40264(13) 0.5388(4) 0.0181(7) Uani 1 1 d . .
C12 C 0.1532(4) 0.41375(18) 0.5922(6) 0.0137(9) Uani 1 1 d . .
C13 C 0.0527(4) 0.37847(18) 0.6010(6) 0.0145(10) Uani 1 1 d . .
H13 H -0.017329 0.390125 0.664438 0.017 Uiso 1 1 calc R U
C14 C 0.0473(4) 0.33038(18) 0.5284(6) 0.0130(9) Uani 1 1 d . .
S15 S 0.15923(10) 0.29544(5) 0.41937(16) 0.0156(2) Uani 1 1 d . .
S16 S -0.08514(10) 0.29398(5) 0.53310(17) 0.0171(2) Uani 1 1 d . .
C17 C -0.1956(4) 0.33226(19) 0.6521(7) 0.0207(11) Uani 1 1 d . .
H17A H -0.167187 0.339756 0.778317 0.031 Uiso 1 1 calc R U
H17B H -0.272045 0.313562 0.658663 0.031 Uiso 1 1 calc R U
H17C H -0.207659 0.364316 0.584220 0.031 Uiso 1 1 calc R U
C21 C 0.1297(4) 0.46823(18) 0.6465(6) 0.0120(9) Uani 1 1 d . .
C22 C 0.2149(4) 0.50473(17) 0.5957(6) 0.0138(9) Uani 1 1 d . .
H22 H 0.283146 0.493459 0.527097 0.017 Uiso 1 1 calc R U
N23 N 0.2077(3) 0.55458(14) 0.6363(5) 0.0149(8) Uani 1 1 d . U
C24 C 0.1098(4) 0.56959(19) 0.7293(6) 0.0147(10) Uani 1 1 d . .
H24 H 0.102577 0.604748 0.759994 0.018 Uiso 1 1 calc R U
C25 C 0.0177(4) 0.53675(19) 0.7840(6) 0.0142(9) Uani 1 1 d . .
H25 H -0.050976 0.549330 0.848473 0.017 Uiso 1 1 calc R U
C26 C 0.0284(4) 0.48554(18) 0.7424(6) 0.0138(9) Uani 1 1 d . .
H26 H -0.032894 0.462221 0.778882 0.017 Uiso 1 1 calc R U

loop_
_atom_site_aniso_label
_atom_site_aniso_U_11
_atom_site_aniso_U_22
_atom_site_aniso_U_33
_atom_site_aniso_U_23
_atom_site_aniso_U_13
_atom_site_aniso_U_12
Tl1 0.01180(10) 0.01430(10) 0.01789(10) 0.00087(7) 0.00053(7) -0.00028(7)
O11 0.0118(16) 0.0154(17) 0.0272(17) -0.0005(15) 0.0035(13) 0.0026(13)
C12 0.012(2) 0.018(3) 0.012(2) 0.0006(19) -0.0018(18) 0.0035(19)
C13 0.013(2) 0.018(3) 0.013(2) -0.0027(19) 0.0011(18) 0.0016(19)
C14 0.012(2) 0.017(3) 0.010(2) 0.0038(18) -0.0003(17) 0.0007(18)
S15 0.0126(5) 0.0147(6) 0.0194(6) -0.0039(5) 0.0002(5) 0.0028(5)
S16 0.0128(6) 0.0117(6) 0.0268(6) -0.0022(5) 0.0012(5) -0.0011(5)
C17 0.016(3) 0.018(3) 0.028(3) 0.000(2) 0.007(2) -0.001(2)
C21 0.014(2) 0.013(2) 0.0087(19) 0.0010(17) -0.0054(16) 0.0029(18)
C22 0.012(2) 0.016(2) 0.014(2) 0.0013(18) 0.0011(18) 0.0015(19)
N23 0.0142(18) 0.015(2) 0.0159(17) 0.0019(15) 0.0026(15) -0.0009(16)
C24 0.015(2) 0.012(2) 0.017(2) 0.0014(18) -0.0027(18) 0.0024(19)
C25 0.009(2) 0.020(3) 0.014(2) -0.0007(19) 0.0002(17) 0.0048(19)
C26 0.017(2) 0.015(2) 0.009(2) -0.0002(18) 0.0000(18) 0.001(2)

loop_
_atom_type_symbol
_atom_type_description
_atom_type_scat_dispersion_real
_atom_type_scat_dispersion_imag
_atom_type_scat_source
C C 0.0033 0.0016 'International Tables Vol C Tables 4.2.6.8 and 6.1.1.4'
H H 0.0000 0.0000 'International Tables Vol C Tables 4.2.6.8 and 6.1.1.4'
N N 0.0061 0.0033 'International Tables Vol C Tables 4.2.6.8 and 6.1.1.4'
O O 0.0106 0.0060 'International Tables Vol C Tables 4.2.6.8 and 6.1.1.4'
S S 0.1246 0.1234 'International Tables Vol C Tables 4.2.6.8 and 6.1.1.4'
Tl Tl -2.8358 9.6688 'International Tables Vol C Tables 4.2.6.8 and 6.1.1.4'

loop_
_geom_angle_atom_site_label_1
_geom_angle_atom_site_label_2
_geom_angle_atom_site_label_3
_geom_angle
_geom_angle_site_symmetry_1
_geom_angle_site_symmetry_3
O11 Tl1 S15 67.55(7) . .
O11 Tl1 S15 88.85(7) . 7_656
S15 Tl1 S15 88.21(2) . 7_656
O11 Tl1 S15 128.95(7) . 2
S15 Tl1 S15 61.43(4) . 2
S15 Tl1 S15 87.83(3) 7_656 2
O11 Tl1 S16 174.51(7) . 2
S15 Tl1 S16 110.24(3) . 2
S15 Tl1 S16 86.03(3) 7_656 2
S15 Tl1 S16 48.92(3) 2 2
C12 O11 Tl1 139.4(3) . .
O11 C12 C13 125.0(4) . .
O11 C12 C21 117.6(4) . .
C13 C12 C21 117.4(4) . .
C14 C13 C12 127.2(4) . .
C13 C14 S15 129.1(4) . .
C13 C14 S16 122.1(4) . .
S15 C14 S16 108.8(3) . .
C14 S15 Tl1 116.41(16) . .
C14 S15 Tl1 98.54(15) . 7_655
Tl1 S15 Tl1 114.41(4) . 7_655
C14 S15 Tl1 103.74(16) . 2
Tl1 S15 Tl1 111.33(4) . 2
Tl1 S15 Tl1 111.37(4) 7_655 2
C14 S16 C17 106.1(2) . .
C14 S16 Tl1 89.17(16) . 2
C17 S16 Tl1 148.59(17) . 2
C26 C21 C22 116.9(4) . .
C26 C21 C12 125.2(4) . .
C22 C21 C12 117.8(4) . .
N23 C22 C21 124.8(4) . .
C24 N23 C22 116.4(4) . .
N23 C24 C25 123.8(5) . .
C26 C25 C24 118.4(4) . .
C25 C26 C21 119.5(4) . .

loop_
_geom_bond_atom_site_label_1
_geom_bond_atom_site_label_2
_geom_bond_distance
_geom_bond_site_symmetry_2
Tl1 O11 2.724(3) .
Tl1 S15 2.8929(12) .
Tl1 S15 3.0240(12) 7_656
Tl1 S15 3.1875(12) 2
Tl1 S16 3.5897(12) 2
O11 C12 1.241(5) .
C12 C13 1.449(6) .
C12 C21 1.501(6) .
C13 C14 1.364(6) .
C14 S15 1.729(5) .
C14 S16 1.751(5) .
S16 C17 1.799(5) .
C21 C26 1.394(6) .
C21 C22 1.392(6) .
C22 N23 1.340(6) .
N23 C24 1.334(5) .
C24 C25 1.392(6) .
C25 C26 1.379(7) .
